data_4104787
loop_
_publ_author_name
'Leszek Rupnicki'
'Aakarsh Saxena'
'Hon Wai Lam'

_publ_contact_author_email f.j.white@sms.ed.ac.uk
_publ_contact_author_name 'Fraser J. White'
_publ_section_title
;
 Aromatic Heterocycles as Activating Groups for Asymmetric Conjugate
 Addition Reactions. Enantioselective Copper-Catalyzed Reduction of
 2-Alkenylheteroarenes
;
_journal_name_full 'Journal of the American Chemical Society'
_journal_page_first 10386
_journal_page_last 10387
_journal_paper_doi 10.1021/ja904365h
_journal_volume 131
_journal_year 2009
_chemical_absolute_configuration ad
_chemical_compound_source 'Leszek Rupnicki'
_chemical_formula_moiety 'C12 H14 N O, C7 H7 S O3'
_chemical_formula_sum 'C19 H21 N O4 S'
_chemical_formula_weight 359.43
_chemical_name_systematic
; 
 ? 
;
_space_group_IT_number 1
_symmetry_cell_setting triclinic
_symmetry_space_group_name_Hall 'P 1'
_symmetry_space_group_name_H-M 'P 1'
_atom_sites_solution_hydrogens geom
_atom_sites_solution_primary direct
_atom_sites_solution_secondary difmap
_audit_creation_method SHELXL-97
_cell_angle_alpha 110.205(3)
_cell_angle_beta 100.064(3)
_cell_angle_gamma 90.673(4)
_cell_formula_units_Z 4
_cell_length_a 6.7723(4)
_cell_length_b 14.7754(9)
_cell_length_c 18.9647(10)
_cell_measurement_reflns_used 8356
_cell_measurement_temperature 150(2)
_cell_measurement_theta_max 28.5
_cell_measurement_theta_min 2.27
_cell_volume 1748.15(18)
_computing_molecular_graphics Shelxp
_computing_publication_material 'Platon, encifer'
_computing_structure_refinement 'SHELXL-97 (Sheldrick, 2008)'
_computing_structure_solution 'Shelxs Sheldrick'
_diffrn_ambient_temperature 150(2)
_diffrn_measured_fraction_theta_full 0.994
_diffrn_measured_fraction_theta_max 0.994
_diffrn_measurement_device_type 'Bruker Smart Apex CCD'
_diffrn_measurement_method 'Omega scans'
_diffrn_radiation_monochromator graphite
_diffrn_radiation_source 'fine-focus sealed tube'
_diffrn_radiation_type MoK\a
_diffrn_radiation_wavelength 0.71073
_diffrn_reflns_av_R_equivalents 0.0402
_diffrn_reflns_av_sigmaI/netI 0.0798
_diffrn_reflns_limit_h_max 8
_diffrn_reflns_limit_h_min -8
_diffrn_reflns_limit_k_max 17
_diffrn_reflns_limit_k_min -17
_diffrn_reflns_limit_l_max 22
_diffrn_reflns_limit_l_min -22
_diffrn_reflns_number 16643
_diffrn_reflns_theta_full 25.00
_diffrn_reflns_theta_max 25.02
_diffrn_reflns_theta_min 1.17
_exptl_absorpt_coefficient_mu 0.209
_exptl_absorpt_correction_T_max 0.9770
_exptl_absorpt_correction_T_min 0.6946
_exptl_absorpt_correction_type multi-scan
_exptl_absorpt_process_details 'SADABS 2007/2'
_exptl_crystal_colour colourless
_exptl_crystal_density_diffrn 1.366
_exptl_crystal_description block
_exptl_crystal_F_000 760
_exptl_crystal_recrystallization_method 'CHCl3 layered with Et2O'
_exptl_crystal_size_max 0.39
_exptl_crystal_size_mid 0.15
_exptl_crystal_size_min 0.12
_refine_diff_density_max 0.542
_refine_diff_density_min -0.435
_refine_diff_density_rms 0.065
_refine_ls_abs_structure_details 'Flack H D (1983), Acta Cryst. A39, 876-881'
_refine_ls_abs_structure_Flack -0.15(13)
_refine_ls_extinction_method none
_refine_ls_goodness_of_fit_ref 1.039
_refine_ls_hydrogen_treatment constr
_refine_ls_matrix_type full
_refine_ls_number_parameters 902
_refine_ls_number_reflns 11342
_refine_ls_number_restraints 3
_refine_ls_restrained_S_all 1.039
_refine_ls_R_factor_all 0.0800
_refine_ls_R_factor_gt 0.0712
_refine_ls_shift/su_max 0.000
_refine_ls_shift/su_mean 0.000
_refine_ls_structure_factor_coef Fsqd
_refine_ls_weighting_details 'calc w=1/[\s^2^(Fo^2^)+(0.0726P)^2^+2.2454P] where P=(Fo^2^+2Fc^2^)/3'
_refine_ls_weighting_scheme calc
_refine_ls_wR_factor_gt 0.1670
_refine_ls_wR_factor_ref 0.1762
_reflns_number_gt 10154
_reflns_number_total 11342
_reflns_threshold_expression >2sigma(I)
_cod_data_source_file ja904365h_si_002.cif
_cod_data_source_block hl9004
_cod_original_cell_volume 1748.15(17)
_cod_database_code 4104787

loop_
_symmetry_equiv_pos_as_xyz
'x, y, z'

loop_
_atom_site_label
_atom_site_type_symbol
_atom_site_fract_x
_atom_site_fract_y
_atom_site_fract_z
_atom_site_U_iso_or_equiv
_atom_site_adp_type
_atom_site_occupancy
_atom_site_symmetry_multiplicity
_atom_site_calc_flag
_atom_site_refinement_flags
S1A S 0.3955(3) 0.07672(15) -0.02649(11) 0.0314(4) Uani 1 1 d .
O2A O 0.5081(9) 0.1261(4) -0.0638(3) 0.0398(14) Uani 1 1 d .
O3A O 0.3961(9) -0.0260(4) -0.0570(3) 0.0410(14) Uani 1 1 d .
O4A O 0.1924(10) 0.1095(4) -0.0209(4) 0.0486(17) Uani 1 1 d .
C5A C 0.5314(13) 0.1132(6) 0.0703(5) 0.0337(19) Uani 1 1 d .
C6A C 0.4290(14) 0.1266(8) 0.1294(5) 0.049(3) Uani 1 1 d .
H6A H 0.2864 0.1167 0.1186 0.058 Uiso 1 1 calc R
C7A C 0.5307(16) 0.1541(8) 0.2041(5) 0.055(3) Uani 1 1 d .
H7A H 0.4575 0.1658 0.2444 0.066 Uiso 1 1 calc R
C8A C 0.7389(16) 0.1647(7) 0.2207(5) 0.046(2) Uani 1 1 d .
C9A C 0.8379(14) 0.1506(7) 0.1609(5) 0.046(2) Uani 1 1 d .
H9A H 0.9807 0.1580 0.1710 0.055 Uiso 1 1 calc R
C10A C 0.7348(12) 0.1260(7) 0.0863(5) 0.038(2) Uani 1 1 d .
H10A H 0.8070 0.1180 0.0462 0.046 Uiso 1 1 calc R
C11A C 0.8505(17) 0.1913(8) 0.3032(5) 0.062(3) Uani 1 1 d .
H11A H 0.9958 0.1961 0.3047 0.093 Uiso 1 1 calc R
H11B H 0.8172 0.1414 0.3232 0.093 Uiso 1 1 calc R
H11C H 0.8104 0.2537 0.3345 0.093 Uiso 1 1 calc R
S1B S 0.7171(3) 0.57554(15) -0.02492(11) 0.0353(5) Uani 1 1 d .
O2B O 0.5847(10) 0.6260(5) -0.0635(3) 0.0476(16) Uani 1 1 d .
O3B O 0.6779(9) 0.4729(4) -0.0575(3) 0.0412(14) Uani 1 1 d .
O4B O 0.9279(10) 0.6079(5) -0.0120(4) 0.0543(18) Uani 1 1 d .
C5B C 0.6541(14) 0.6084(6) 0.0668(5) 0.035(2) Uani 1 1 d .
C6B C 0.8036(17) 0.6383(9) 0.1323(5) 0.062(3) Uani 1 1 d .
H6B H 0.9412 0.6410 0.1282 0.074 Uiso 1 1 calc R
C7B C 0.751(2) 0.6641(9) 0.2038(6) 0.080(4) Uani 1 1 d .
H7B H 0.8541 0.6847 0.2481 0.095 Uiso 1 1 calc R
C8B C 0.558(2) 0.6608(9) 0.2125(6) 0.072(4) Uani 1 1 d .
C9B C 0.4095(19) 0.6339(8) 0.1488(6) 0.061(3) Uani 1 1 d .
H9B H 0.2729 0.6333 0.1546 0.074 Uiso 1 1 calc R
C10B C 0.4539(16) 0.6072(7) 0.0750(5) 0.050(2) Uani 1 1 d .
H10B H 0.3487 0.5886 0.0312 0.059 Uiso 1 1 calc R
C11B C 0.503(3) 0.6871(10) 0.2911(7) 0.123(7) Uani 1 1 d .
H11D H 0.3567 0.6813 0.2858 0.184 Uiso 1 1 calc R
H11E H 0.5550 0.7538 0.3222 0.184 Uiso 1 1 calc R
H11F H 0.5630 0.6432 0.3161 0.184 Uiso 1 1 calc R
S1C S 0.9966(4) 0.50080(15) 0.55053(12) 0.0401(5) Uani 1 1 d .
O2C O 1.1921(11) 0.4711(5) 0.5441(4) 0.063(2) Uani 1 1 d .
O3C O 0.9947(9) 0.6027(4) 0.5864(3) 0.0401(14) Uani 1 1 d .
O4C O 0.8845(12) 0.4449(4) 0.5816(3) 0.058(2) Uani 1 1 d .
C5C C 0.8637(14) 0.4721(6) 0.4544(4) 0.036(2) Uani 1 1 d .
C6C C 0.6591(14) 0.4592(7) 0.4370(5) 0.044(2) Uani 1 1 d .
H6C H 0.5861 0.4650 0.4766 0.053 Uiso 1 1 calc R
C7C C 0.5555(16) 0.4380(8) 0.3626(6) 0.054(3) Uani 1 1 d .
H7C H 0.4128 0.4284 0.3517 0.065 Uiso 1 1 calc R
C8C C 0.660(2) 0.4305(8) 0.3034(5) 0.058(3) Uani 1 1 d .
C9C C 0.8667(18) 0.4460(8) 0.3225(5) 0.058(3) Uani 1 1 d .
H9C H 0.9405 0.4448 0.2840 0.070 Uiso 1 1 calc R
C10C C 0.9688(15) 0.4630(8) 0.3958(5) 0.054(3) Uani 1 1 d .
H10C H 1.1117 0.4687 0.4064 0.065 Uiso 1 1 calc R
C11C C 0.546(2) 0.4073(9) 0.2225(6) 0.085(4) Uani 1 1 d .
H11G H 0.4017 0.4000 0.2213 0.127 Uiso 1 1 calc R
H11H H 0.5891 0.3469 0.1891 0.127 Uiso 1 1 calc R
H11I H 0.5747 0.4600 0.2046 0.127 Uiso 1 1 calc R
S1D S 0.5947(3) 0.99464(15) 0.52562(11) 0.0339(5) Uani 1 1 d .
O2D O 0.6958(10) 0.9380(5) 0.5663(3) 0.0488(15) Uani 1 1 d .
O3D O 0.6440(9) 1.0973(5) 0.5650(3) 0.0439(16) Uani 1 1 d .
O4D O 0.3818(10) 0.9684(5) 0.5027(4) 0.0518(17) Uani 1 1 d .
C5D C 0.6908(13) 0.9651(6) 0.4375(5) 0.0318(19) Uani 1 1 d .
C6D C 0.5633(14) 0.9629(8) 0.3723(5) 0.050(3) Uani 1 1 d .
H6D H 0.4251 0.9730 0.3725 0.060 Uiso 1 1 calc R
C7D C 0.6396(17) 0.9455(8) 0.3060(5) 0.059(3) Uani 1 1 d .
H7D H 0.5537 0.9459 0.2608 0.071 Uiso 1 1 calc R
C8D C 0.8384(17) 0.9277(8) 0.3047(5) 0.052(3) Uani 1 1 d .
C9D C 0.9584(15) 0.9303(8) 0.3713(6) 0.051(3) Uani 1 1 d .
H9D H 1.0967 0.9199 0.3717 0.062 Uiso 1 1 calc R
C10D C 0.8860(13) 0.9474(7) 0.4384(5) 0.042(2) Uani 1 1 d .
H10D H 0.9713 0.9468 0.4836 0.051 Uiso 1 1 calc R
C11D C 0.920(2) 0.9111(9) 0.2306(6) 0.081(4) Uani 1 1 d .
H11J H 1.0633 0.9003 0.2393 0.121 Uiso 1 1 calc R
H11K H 0.9022 0.9681 0.2156 0.121 Uiso 1 1 calc R
H11L H 0.8462 0.8543 0.1896 0.121 Uiso 1 1 calc R
C1E C -0.0900(13) 0.3288(7) 0.7101(5) 0.042(2) Uani 1 1 d .
H1E H -0.2005 0.2844 0.6793 0.050 Uiso 1 1 calc R
C2E C -0.0940(13) 0.3887(7) 0.7847(5) 0.043(2) Uani 1 1 d .
H2E H -0.2123 0.3867 0.8048 0.051 Uiso 1 1 calc R
C3E C 0.0706(14) 0.4518(7) 0.8309(5) 0.038(2) Uani 1 1 d .
H3E H 0.0629 0.4899 0.8820 0.046 Uiso 1 1 calc R
C4E C 0.2445(17) 0.4601(6) 0.8039(4) 0.043(2) Uani 1 1 d .
H4E H 0.3563 0.5040 0.8342 0.051 Uiso 1 1 calc R
C5E C 0.2431(15) 0.3996(6) 0.7298(4) 0.039(2) Uani 1 1 d .
O6E O 0.3975(9) 0.3919(4) 0.6878(3) 0.0370(14) Uani 1 1 d .
C7E C 0.3212(15) 0.3259(7) 0.6176(5) 0.040(2) Uani 1 1 d .
C8E C 0.4416(15) 0.3007(7) 0.5572(5) 0.043(2) Uani 1 1 d .
H8E1 H 0.5435 0.2566 0.5664 0.051 Uiso 1 1 calc R
H8E2 H 0.5128 0.3599 0.5577 0.051 Uiso 1 1 calc R
C9E C 0.3033(12) 0.2514(6) 0.4791(4) 0.0349(18) Uani 1 1 d .
H9E H 0.2254 0.3012 0.4642 0.042 Uiso 1 1 calc R
C10E C 0.4368(18) 0.2048(8) 0.4189(5) 0.054(3) Uani 1 1 d .
H10E H 0.3507 0.1726 0.3687 0.081 Uiso 1 1 calc R
H10F H 0.5164 0.1573 0.4340 0.081 Uiso 1 1 calc R
H10G H 0.5272 0.2552 0.4161 0.081 Uiso 1 1 calc R
C11E C 0.1555(14) 0.1766(6) 0.4868(4) 0.0373(19) Uani 1 1 d .
H11M H 0.0726 0.1404 0.4359 0.045 Uiso 1 1 calc R
H11N H 0.2327 0.1298 0.5049 0.045 Uiso 1 1 calc R
C12E C 0.0203(13) 0.2234(7) 0.5414(4) 0.0359(19) Uani 1 1 d .
H12A H -0.0791 0.2585 0.5181 0.043 Uiso 1 1 calc R
H12B H -0.0538 0.1733 0.5525 0.043 Uiso 1 1 calc R
N13E N 0.1413(10) 0.2918(5) 0.6133(4) 0.0317(16) Uani 1 1 d .
C14E C 0.0813(13) 0.3373(6) 0.6838(4) 0.0334(18) Uani 1 1 d .
C1F C 0.4190(13) 0.2108(7) 0.7888(4) 0.040(2) Uani 1 1 d .
H1F H 0.5412 0.2483 0.8163 0.048 Uiso 1 1 calc R
C2F C 0.3937(17) 0.1499(7) 0.7133(5) 0.048(2) Uani 1 1 d .
H2F H 0.5026 0.1462 0.6872 0.058 Uiso 1 1 calc R
C3F C 0.2134(16) 0.0931(7) 0.6735(5) 0.051(3) Uani 1 1 d .
H3F H 0.2073 0.0504 0.6224 0.061 Uiso 1 1 calc R
C4F C 0.0482(17) 0.0970(7) 0.7056(5) 0.048(2) Uani 1 1 d .
H4F H -0.0752 0.0603 0.6786 0.058 Uiso 1 1 calc R
C5F C 0.0749(13) 0.1591(6) 0.7809(4) 0.036(2) Uani 1 1 d .
O6F O -0.0708(8) 0.1794(5) 0.8285(3) 0.0399(15) Uani 1 1 d .
C7F C 0.0214(12) 0.2425(6) 0.8940(4) 0.0293(18) Uani 1 1 d .
C8F C -0.0818(14) 0.2834(6) 0.9597(5) 0.037(2) Uani 1 1 d .
H8F1 H -0.1066 0.2331 0.9813 0.045 Uiso 1 1 calc R
H8F2 H -0.2133 0.3048 0.9421 0.045 Uiso 1 1 calc R
C9F C 0.0501(15) 0.3707(6) 1.0223(5) 0.041(2) Uani 1 1 d .
H9F H 0.0362 0.4284 1.0062 0.049 Uiso 1 1 calc R
C10F C -0.0331(18) 0.3913(9) 1.0958(6) 0.065(3) Uani 1 1 d .
H10H H -0.1746 0.4051 1.0865 0.098 Uiso 1 1 calc R
H10I H 0.0443 0.4473 1.1363 0.098 Uiso 1 1 calc R
H10J H -0.0225 0.3347 1.1116 0.098 Uiso 1 1 calc R
C11F C 0.2658(14) 0.3487(7) 1.0307(5) 0.045(2) Uani 1 1 d .
H11O H 0.2792 0.2904 1.0451 0.054 Uiso 1 1 calc R
H11P H 0.3464 0.4032 1.0729 0.054 Uiso 1 1 calc R
C12F C 0.3513(12) 0.3315(6) 0.9593(4) 0.035(2) Uani 1 1 d .
H12C H 0.3722 0.3936 0.9515 0.042 Uiso 1 1 calc R
H12D H 0.4829 0.3036 0.9646 0.042 Uiso 1 1 calc R
N13F N 0.2118(10) 0.2653(5) 0.8941(3) 0.0320(16) Uani 1 1 d .
C14F C 0.2450(14) 0.2122(6) 0.8214(4) 0.0334(19) Uani 1 1 d .
C1G C 0.9025(15) 0.8182(7) 0.7114(5) 0.042(2) Uani 1 1 d .
H1G H 0.9729 0.7684 0.6817 0.051 Uiso 1 1 calc R
C2G C 0.9923(14) 0.8828(7) 0.7837(5) 0.042(2) Uani 1 1 d .
H2G H 1.1288 0.8777 0.8036 0.050 Uiso 1 1 calc R
C3G C 0.8855(15) 0.9549(6) 0.8273(5) 0.041(2) Uani 1 1 d .
H3G H 0.9508 0.9969 0.8766 0.049 Uiso 1 1 calc R
C4G C 0.6907(16) 0.9662(7) 0.8010(5) 0.048(3) Uani 1 1 d .
H4G H 0.6174 1.0144 0.8309 0.058 Uiso 1 1 calc R
C5G C 0.6067(14) 0.9054(6) 0.7299(5) 0.0352(19) Uani 1 1 d .
O6G O 0.4126(9) 0.8994(5) 0.6882(3) 0.0439(16) Uani 1 1 d .
C7G C 0.4027(13) 0.8279(6) 0.6223(5) 0.036(2) Uani 1 1 d .
C8G C 0.2243(14) 0.8073(8) 0.5609(5) 0.052(3) Uani 1 1 d .
H8G1 H 0.2106 0.8619 0.5419 0.063 Uiso 1 1 calc R
H8G2 H 0.1023 0.8003 0.5813 0.063 Uiso 1 1 calc R
C9G C 0.2426(18) 0.7136(8) 0.4945(5) 0.059(3) Uani 1 1 d .
H9G H 0.2079 0.6575 0.5092 0.071 Uiso 1 1 calc R
C10G C 0.0924(19) 0.7078(9) 0.4220(6) 0.071(4) Uani 1 1 d .
H10K H -0.0441 0.7120 0.4329 0.106 Uiso 1 1 calc R
H10L H 0.1001 0.6463 0.3810 0.106 Uiso 1 1 calc R
H10M H 0.1255 0.7615 0.4059 0.106 Uiso 1 1 calc R
C11G C 0.4526(18) 0.7076(7) 0.4812(5) 0.053(3) Uani 1 1 d .
H11Q H 0.4899 0.7634 0.4674 0.064 Uiso 1 1 calc R
H11R H 0.4597 0.6479 0.4373 0.064 Uiso 1 1 calc R
C12G C 0.604(2) 0.7068(8) 0.5507(5) 0.060(3) Uani 1 1 d .
H12E H 0.5896 0.6438 0.5576 0.072 Uiso 1 1 calc R
H12F H 0.7428 0.7163 0.5430 0.072 Uiso 1 1 calc R
N13G N 0.5666(12) 0.7856(5) 0.6188(4) 0.0352(17) Uani 1 1 d .
C14G C 0.7069(12) 0.8313(6) 0.6862(4) 0.0311(19) Uani 1 1 d .
C1H C 0.4946(14) 0.7444(8) 0.8139(5) 0.046(2) Uani 1 1 d .
H1H H 0.4210 0.7924 0.8438 0.055 Uiso 1 1 calc R
C2H C 0.4131(14) 0.6806(7) 0.7420(5) 0.045(2) Uani 1 1 d .
H2H H 0.2786 0.6872 0.7208 0.054 Uiso 1 1 calc R
C3H C 0.5116(17) 0.6089(7) 0.6994(5) 0.047(3) Uani 1 1 d .
H3H H 0.4410 0.5653 0.6516 0.056 Uiso 1 1 calc R
C4H C 0.7150(16) 0.5969(7) 0.7235(5) 0.044(2) Uani 1 1 d .
H4H H 0.7883 0.5489 0.6934 0.052 Uiso 1 1 calc R
C5H C 0.7988(13) 0.6633(6) 0.7967(4) 0.0323(19) Uani 1 1 d .
O6H O 0.9931(9) 0.6693(4) 0.8369(3) 0.0377(14) Uani 1 1 d .
C7H C 1.0016(13) 0.7381(6) 0.9028(4) 0.0301(18) Uani 1 1 d .
C8H C 1.1875(13) 0.7702(6) 0.9634(4) 0.0362(19) Uani 1 1 d .
H8H1 H 1.2798 0.8113 0.9499 0.043 Uiso 1 1 calc R
H8H2 H 1.2574 0.7131 0.9671 0.043 Uiso 1 1 calc R
C9H C 1.1325(13) 0.8267(6) 1.0395(4) 0.0332(18) Uani 1 1 d .
H9H H 1.0647 0.7812 1.0581 0.040 Uiso 1 1 calc R
C10H C 1.3299(13) 0.8736(7) 1.0971(5) 0.046(2) Uani 1 1 d .
H10N H 1.2982 0.9104 1.1472 0.069 Uiso 1 1 calc R
H10O H 1.3989 0.9171 1.0786 0.069 Uiso 1 1 calc R
H10P H 1.4174 0.8228 1.1020 0.069 Uiso 1 1 calc R
C11H C 0.9877(13) 0.9022(6) 1.0298(4) 0.038(2) Uani 1 1 d .
H11S H 0.9596 0.9420 1.0804 0.045 Uiso 1 1 calc R
H11T H 1.0521 0.9456 1.0092 0.045 Uiso 1 1 calc R
C12H C 0.7915(14) 0.8556(7) 0.9763(4) 0.040(2) Uani 1 1 d .
H12G H 0.7081 0.8277 1.0029 0.047 Uiso 1 1 calc R
H12H H 0.7159 0.9050 0.9611 0.047 Uiso 1 1 calc R
N13H N 0.8326(9) 0.7796(5) 0.9083(3) 0.0271(15) Uani 1 1 d .
C14H C 0.6947(12) 0.7320(6) 0.8388(4) 0.0308(19) Uani 1 1 d .

loop_
_atom_site_aniso_label
_atom_site_aniso_U_11
_atom_site_aniso_U_22
_atom_site_aniso_U_33
_atom_site_aniso_U_23
_atom_site_aniso_U_13
_atom_site_aniso_U_12
S1A 0.0261(10) 0.0414(11) 0.0239(9) 0.0081(8) 0.0047(9) 0.0043(9)
O2A 0.038(3) 0.055(4) 0.030(3) 0.017(3) 0.013(3) 0.001(3)
O3A 0.030(3) 0.052(4) 0.037(3) 0.014(3) 0.000(3) 0.001(3)
O4A 0.041(4) 0.048(4) 0.045(3) 0.007(3) -0.002(3) 0.010(3)
C5A 0.038(5) 0.040(5) 0.028(4) 0.013(3) 0.016(4) 0.005(4)
C6A 0.033(5) 0.071(7) 0.038(5) 0.017(5) 0.002(4) -0.003(4)
C7A 0.047(6) 0.077(7) 0.034(5) 0.007(4) 0.018(4) 0.012(5)
C8A 0.054(6) 0.050(5) 0.027(4) 0.007(4) 0.005(4) 0.002(4)
C9A 0.034(5) 0.063(6) 0.035(4) 0.014(4) -0.001(4) 0.004(4)
C10A 0.023(4) 0.062(6) 0.033(4) 0.021(4) 0.004(4) 0.004(4)
C11A 0.061(7) 0.086(8) 0.030(4) 0.015(5) -0.002(5) -0.003(6)
S1B 0.0309(11) 0.0452(12) 0.0292(10) 0.0111(9) 0.0090(9) -0.0012(10)
O2B 0.053(4) 0.059(4) 0.033(3) 0.020(3) 0.008(3) 0.005(3)
O3B 0.035(3) 0.059(4) 0.036(3) 0.020(3) 0.016(3) 0.002(3)
O4B 0.032(3) 0.075(5) 0.042(4) 0.000(3) 0.015(3) -0.006(3)
C5B 0.041(5) 0.039(5) 0.031(4) 0.020(4) 0.009(4) 0.003(4)
C6B 0.039(5) 0.102(9) 0.031(5) 0.013(5) -0.006(4) -0.003(6)
C7B 0.096(10) 0.091(9) 0.036(5) 0.008(6) 0.003(6) 0.004(8)
C8B 0.103(11) 0.073(8) 0.036(5) 0.005(5) 0.034(6) 0.007(7)
C9B 0.070(7) 0.069(7) 0.066(7) 0.030(6) 0.054(7) 0.027(6)
C10B 0.043(5) 0.072(7) 0.032(5) 0.017(4) 0.006(4) 0.006(5)
C11B 0.23(2) 0.095(11) 0.061(8) 0.022(7) 0.085(12) 0.009(12)
S1C 0.0451(13) 0.0403(12) 0.0273(10) 0.0070(9) -0.0032(10) 0.0100(11)
O2C 0.044(4) 0.075(5) 0.045(4) -0.002(3) -0.004(3) 0.027(4)
O3C 0.043(4) 0.047(3) 0.030(3) 0.016(3) 0.003(3) 0.009(3)
O4C 0.095(6) 0.035(3) 0.041(3) 0.020(3) -0.008(4) -0.005(4)
C5C 0.041(5) 0.040(5) 0.018(4) 0.003(3) -0.002(4) 0.013(4)
C6C 0.035(5) 0.057(6) 0.039(5) 0.013(4) 0.012(4) 0.014(4)
C7C 0.042(6) 0.062(7) 0.049(6) 0.016(5) -0.007(5) 0.006(5)
C8C 0.088(9) 0.051(6) 0.026(4) 0.006(4) 0.003(5) 0.019(6)
C9C 0.064(7) 0.074(7) 0.033(5) 0.012(4) 0.013(5) -0.006(6)
C10C 0.045(6) 0.083(7) 0.027(4) 0.006(4) 0.016(4) 0.010(5)
C11C 0.109(11) 0.089(8) 0.039(6) 0.016(6) -0.019(6) 0.013(8)
S1D 0.0316(11) 0.0460(12) 0.0238(9) 0.0118(8) 0.0058(9) 0.0006(10)
O2D 0.056(4) 0.059(4) 0.035(3) 0.022(3) 0.008(3) 0.004(3)
O3D 0.052(4) 0.049(4) 0.039(3) 0.018(3) 0.024(3) 0.016(3)
O4D 0.042(4) 0.064(4) 0.040(3) 0.003(3) 0.016(3) -0.014(3)
C5D 0.034(5) 0.037(5) 0.023(4) 0.004(3) 0.016(3) 0.000(4)
C6D 0.031(5) 0.081(7) 0.033(4) 0.018(4) -0.001(4) 0.003(4)
C7D 0.065(7) 0.084(8) 0.019(4) 0.011(4) -0.001(4) 0.006(6)
C8D 0.066(7) 0.057(6) 0.033(5) 0.008(4) 0.023(5) -0.008(5)
C9D 0.029(5) 0.066(7) 0.056(6) 0.016(5) 0.012(4) 0.000(4)
C10D 0.027(5) 0.060(6) 0.043(5) 0.017(4) 0.012(4) 0.008(4)
C11D 0.103(10) 0.094(9) 0.048(6) 0.009(6) 0.052(7) 0.004(8)
C1E 0.027(4) 0.069(6) 0.030(4) 0.018(4) 0.004(4) 0.014(4)
C2E 0.034(5) 0.072(6) 0.034(4) 0.025(4) 0.021(4) 0.023(4)
C3E 0.043(5) 0.049(5) 0.027(4) 0.013(4) 0.016(4) 0.018(4)
C4E 0.060(6) 0.037(5) 0.024(4) 0.007(3) 0.000(4) 0.004(4)
C5E 0.047(6) 0.048(5) 0.019(4) 0.012(4) 0.001(4) 0.004(4)
O6E 0.026(3) 0.042(3) 0.033(3) 0.005(2) -0.001(3) -0.001(3)
C7E 0.048(6) 0.049(5) 0.021(4) 0.014(4) -0.004(4) -0.004(4)
C8E 0.039(5) 0.051(5) 0.034(4) 0.011(4) 0.006(4) 0.000(4)
C9E 0.037(5) 0.039(4) 0.030(4) 0.010(3) 0.012(3) 0.018(4)
C10E 0.066(7) 0.065(6) 0.023(4) 0.004(4) 0.006(5) 0.008(6)
C11E 0.038(5) 0.044(5) 0.025(4) 0.005(3) 0.007(4) 0.005(4)
C12E 0.030(4) 0.049(5) 0.022(4) 0.006(3) 0.002(3) -0.003(4)
N13E 0.016(3) 0.048(4) 0.029(3) 0.013(3) 0.001(3) -0.003(3)
C14E 0.027(4) 0.044(5) 0.030(4) 0.013(4) 0.008(4) 0.007(4)
C1F 0.036(5) 0.054(5) 0.027(4) 0.012(4) 0.006(4) 0.011(4)
C2F 0.061(7) 0.058(6) 0.036(5) 0.022(4) 0.025(5) 0.022(5)
C3F 0.061(7) 0.062(6) 0.025(4) 0.010(4) 0.005(4) 0.019(5)
C4F 0.063(7) 0.051(5) 0.022(4) 0.005(4) 0.007(4) 0.007(5)
C5F 0.037(5) 0.045(5) 0.026(4) 0.013(4) 0.010(4) 0.008(4)
O6F 0.024(3) 0.068(4) 0.025(3) 0.013(3) 0.004(2) -0.001(3)
C7F 0.024(4) 0.041(5) 0.023(4) 0.012(3) 0.003(3) 0.004(4)
C8F 0.033(5) 0.048(5) 0.032(4) 0.012(4) 0.013(4) 0.009(4)
C9F 0.051(6) 0.040(5) 0.031(4) 0.009(4) 0.014(4) 0.009(4)
C10F 0.056(7) 0.101(9) 0.043(5) 0.022(6) 0.027(5) 0.017(6)
C11F 0.047(5) 0.056(5) 0.029(4) 0.010(4) 0.006(4) 0.014(4)
C12F 0.029(5) 0.047(5) 0.028(4) 0.014(3) 0.004(3) 0.005(4)
N13F 0.030(4) 0.043(4) 0.018(3) 0.005(3) 0.002(3) 0.012(3)
C14F 0.032(4) 0.050(5) 0.019(3) 0.012(3) 0.006(3) 0.011(4)
C1G 0.050(6) 0.058(6) 0.024(4) 0.020(4) 0.012(4) 0.009(4)
C2G 0.041(5) 0.058(6) 0.038(5) 0.029(4) 0.013(4) 0.010(4)
C3G 0.050(6) 0.044(5) 0.024(4) 0.011(4) -0.003(4) -0.011(4)
C4G 0.051(7) 0.060(6) 0.028(4) 0.007(4) 0.010(4) 0.000(5)
C5G 0.030(4) 0.050(5) 0.035(4) 0.023(4) 0.014(4) 0.007(4)
O6G 0.029(3) 0.070(4) 0.031(3) 0.012(3) 0.012(3) 0.005(3)
C7G 0.033(5) 0.049(5) 0.028(4) 0.010(4) 0.018(4) 0.002(4)
C8G 0.029(5) 0.094(8) 0.035(5) 0.023(5) 0.006(4) -0.004(5)
C9G 0.071(7) 0.066(7) 0.038(5) 0.022(5) -0.002(5) -0.022(6)
C10G 0.058(8) 0.098(9) 0.041(5) 0.017(6) -0.013(5) -0.030(7)
C11G 0.076(7) 0.042(5) 0.033(5) 0.005(4) 0.002(5) 0.015(5)
C12G 0.090(8) 0.062(6) 0.028(4) 0.013(4) 0.020(5) 0.017(6)
N13G 0.048(5) 0.040(4) 0.019(3) 0.013(3) 0.003(3) 0.002(3)
C14G 0.031(5) 0.036(4) 0.030(4) 0.017(3) 0.003(3) -0.005(3)
C1H 0.033(5) 0.075(7) 0.035(5) 0.026(4) 0.007(4) 0.002(5)
C2H 0.034(5) 0.066(6) 0.042(5) 0.032(5) 0.000(4) 0.003(4)
C3H 0.067(7) 0.044(5) 0.026(4) 0.017(4) -0.005(5) -0.016(5)
C4H 0.060(7) 0.040(5) 0.030(4) 0.010(4) 0.011(4) 0.000(4)
C5H 0.031(4) 0.034(4) 0.029(4) 0.012(3) -0.002(4) -0.005(4)
O6H 0.042(3) 0.038(3) 0.030(3) 0.006(2) 0.010(3) 0.015(3)
C7H 0.036(5) 0.029(4) 0.028(4) 0.012(3) 0.006(4) -0.003(4)
C8H 0.030(5) 0.037(4) 0.036(4) 0.009(3) -0.002(4) -0.001(4)
C9H 0.038(5) 0.037(4) 0.026(4) 0.015(3) 0.003(3) -0.004(4)
C10H 0.032(5) 0.063(6) 0.041(5) 0.019(4) 0.003(4) 0.002(4)
C11H 0.038(5) 0.046(5) 0.024(4) 0.008(3) 0.001(3) 0.005(4)
C12H 0.041(5) 0.053(5) 0.017(4) 0.002(4) 0.009(4) 0.001(4)
N13H 0.023(4) 0.045(4) 0.019(3) 0.015(3) 0.009(3) 0.005(3)
C14H 0.034(5) 0.038(4) 0.023(4) 0.012(3) 0.009(3) 0.006(3)

loop_
_atom_type_symbol
_atom_type_description
_atom_type_scat_dispersion_real
_atom_type_scat_dispersion_imag
_atom_type_scat_source
C C 0.0033 0.0016 'International Tables Vol C Tables 4.2.6.8 and 6.1.1.4'
H H 0.0000 0.0000 'International Tables Vol C Tables 4.2.6.8 and 6.1.1.4'
N N 0.0061 0.0033 'International Tables Vol C Tables 4.2.6.8 and 6.1.1.4'
O O 0.0106 0.0060 'International Tables Vol C Tables 4.2.6.8 and 6.1.1.4'
S S 0.1246 0.1234 'International Tables Vol C Tables 4.2.6.8 and 6.1.1.4'

loop_
_geom_angle_atom_site_label_1
_geom_angle_atom_site_label_2
_geom_angle_atom_site_label_3
_geom_angle
O3A S1A O2A 113.4(4)
O3A S1A O4A 112.8(4)
O2A S1A O4A 113.4(4)
O3A S1A C5A 105.8(4)
O2A S1A C5A 105.0(4)
O4A S1A C5A 105.6(4)
C10A C5A C6A 119.0(8)
C10A C5A S1A 120.9(7)
C6A C5A S1A 120.0(7)
C5A C6A C7A 120.9(9)
C5A C6A H6A 119.6
C7A C6A H6A 119.6
C6A C7A C8A 120.3(10)
C6A C7A H7A 119.8
C8A C7A H7A 119.8
C9A C8A C7A 117.7(8)
C9A C8A C11A 122.2(9)
C7A C8A C11A 120.1(9)
C8A C9A C10A 121.6(9)
C8A C9A H9A 119.2
C10A C9A H9A 119.2
C5A C10A C9A 120.3(9)
C5A C10A H10A 119.9
C9A C10A H10A 119.9
C8A C11A H11A 109.5
C8A C11A H11B 109.5
H11A C11A H11B 109.5
C8A C11A H11C 109.5
H11A C11A H11C 109.5
H11B C11A H11C 109.5
O3B S1B O2B 113.2(4)
O3B S1B O4B 113.7(4)
O2B S1B O4B 113.5(5)
O3B S1B C5B 105.1(4)
O2B S1B C5B 104.3(4)
O4B S1B C5B 105.9(4)
C6B C5B C10B 118.7(9)
C6B C5B S1B 120.6(8)
C10B C5B S1B 120.7(7)
C7B C6B C5B 119.6(11)
C7B C6B H6B 120.2
C5B C6B H6B 120.2
C8B C7B C6B 122.3(11)
C8B C7B H7B 118.8
C6B C7B H7B 118.8
C7B C8B C9B 118.7(11)
C7B C8B C11B 121.5(14)
C9B C8B C11B 119.8(14)
C8B C9B C10B 121.5(11)
C8B C9B H9B 119.2
C10B C9B H9B 119.2
C5B C10B C9B 119.1(9)
C5B C10B H10B 120.4
C9B C10B H10B 120.4
C8B C11B H11D 109.5
C8B C11B H11E 109.5
H11D C11B H11E 109.5
C8B C11B H11F 109.5
H11D C11B H11F 109.5
H11E C11B H11F 109.5
O2C S1C O3C 112.7(4)
O2C S1C O4C 113.3(5)
O3C S1C O4C 114.2(4)
O2C S1C C5C 105.4(4)
O3C S1C C5C 106.0(4)
O4C S1C C5C 104.3(4)
C6C C5C C10C 118.7(8)
C6C C5C S1C 121.1(7)
C10C C5C S1C 120.2(7)
C5C C6C C7C 121.2(9)
C5C C6C H6C 119.4
C7C C6C H6C 119.4
C6C C7C C8C 120.5(10)
C6C C7C H7C 119.8
C8C C7C H7C 119.8
C9C C8C C7C 117.4(9)
C9C C8C C11C 122.3(12)
C7C C8C C11C 120.3(11)
C10C C9C C8C 121.8(10)
C10C C9C H9C 119.1
C8C C9C H9C 119.1
C9C C10C C5C 120.3(9)
C9C C10C H10C 119.9
C5C C10C H10C 119.9
C8C C11C H11G 109.5
C8C C11C H11H 109.5
H11G C11C H11H 109.5
C8C C11C H11I 109.5
H11G C11C H11I 109.5
H11H C11C H11I 109.5
O2D S1D O4D 112.5(5)
O2D S1D O3D 112.7(4)
O4D S1D O3D 113.4(4)
O2D S1D C5D 106.2(4)
O4D S1D C5D 105.7(4)
O3D S1D C5D 105.5(4)
C10D C5D C6D 122.1(9)
C10D C5D S1D 119.1(7)
C6D C5D S1D 118.8(7)
C5D C6D C7D 118.7(9)
C5D C6D H6D 120.6
C7D C6D H6D 120.6
C8D C7D C6D 120.9(9)
C8D C7D H7D 119.6
C6D C7D H7D 119.6
C9D C8D C7D 117.8(9)
C9D C8D C11D 122.5(11)
C7D C8D C11D 119.6(10)
C8D C9D C10D 122.5(9)
C8D C9D H9D 118.8
C10D C9D H9D 118.8
C5D C10D C9D 118.0(9)
C5D C10D H10D 121.0
C9D C10D H10D 121.0
C8D C11D H11J 109.5
C8D C11D H11K 109.5
H11J C11D H11K 109.5
C8D C11D H11L 109.5
H11J C11D H11L 109.5
H11K C11D H11L 109.5
C14E C1E C2E 116.2(9)
C14E C1E H1E 121.9
C2E C1E H1E 121.9
C1E C2E C3E 122.0(8)
C1E C2E H2E 119.0
C3E C2E H2E 119.0
C4E C3E C2E 121.6(8)
C4E C3E H3E 119.2
C2E C3E H3E 119.2
C5E C4E C3E 114.8(9)
C5E C4E H4E 122.6
C3E C4E H4E 122.6
C14E C5E C4E 124.0(9)
C14E C5E O6E 108.5(7)
C4E C5E O6E 127.5(9)
C7E O6E C5E 105.0(7)
N13E C7E O6E 112.2(8)
N13E C7E C8E 127.6(8)
O6E C7E C8E 120.3(8)
C7E C8E C9E 109.5(8)
C7E C8E H8E1 109.8
C9E C8E H8E1 109.8
C7E C8E H8E2 109.8
C9E C8E H8E2 109.8
H8E1 C8E H8E2 108.2
C8E C9E C11E 108.3(7)
C8E C9E C10E 108.3(7)
C11E C9E C10E 112.8(7)
C8E C9E H9E 109.1
C11E C9E H9E 109.1
C10E C9E H9E 109.1
C9E C10E H10E 109.5
C9E C10E H10F 109.5
H10E C10E H10F 109.5
C9E C10E H10G 109.5
H10E C10E H10G 109.5
H10F C10E H10G 109.5
C12E C11E C9E 112.0(7)
C12E C11E H11M 109.2
C9E C11E H11M 109.2
C12E C11E H11N 109.2
C9E C11E H11N 109.2
H11M C11E H11N 107.9
N13E C12E C11E 109.7(7)
N13E C12E H12A 109.7
C11E C12E H12A 109.7
N13E C12E H12B 109.7
C11E C12E H12B 109.7
H12A C12E H12B 108.2
C7E N13E C14E 108.8(7)
C7E N13E C12E 122.6(8)
C14E N13E C12E 128.3(7)
C1E C14E C5E 121.3(8)
C1E C14E N13E 133.2(8)
C5E C14E N13E 105.4(8)
C2F C1F C14F 113.6(9)
C2F C1F H1F 123.2
C14F C1F H1F 123.2
C1F C2F C3F 122.8(9)
C1F C2F H2F 118.6
C3F C2F H2F 118.6
C4F C3F C2F 122.4(8)
C4F C3F H3F 118.8
C2F C3F H3F 118.8
C3F C4F C5F 114.2(9)
C3F C4F H4F 122.9
C5F C4F H4F 122.9
C14F C5F C4F 125.3(9)
C14F C5F O6F 107.8(6)
C4F C5F O6F 127.0(8)
C7F O6F C5F 105.3(6)
O6F C7F N13F 113.0(7)
O6F C7F C8F 122.1(8)
N13F C7F C8F 124.9(7)
C7F C8F C9F 110.0(7)
C7F C8F H8F1 109.7
C9F C8F H8F1 109.7
C7F C8F H8F2 109.7
C9F C8F H8F2 109.7
H8F1 C8F H8F2 108.2
C11F C9F C10F 113.5(8)
C11F C9F C8F 109.9(7)
C10F C9F C8F 107.2(8)
C11F C9F H9F 108.7
C10F C9F H9F 108.7
C8F C9F H9F 108.7
C9F C10F H10H 109.5
C9F C10F H10I 109.5
H10H C10F H10I 109.5
C9F C10F H10J 109.5
H10H C10F H10J 109.5
H10I C10F H10J 109.5
C9F C11F C12F 113.9(7)
C9F C11F H11O 108.8
C12F C11F H11O 108.8
C9F C11F H11P 108.8
C12F C11F H11P 108.8
H11O C11F H11P 107.7
N13F C12F C11F 109.1(7)
N13F C12F H12C 109.9
C11F C12F H12C 109.9
N13F C12F H12D 109.9
C11F C12F H12D 109.9
H12C C12F H12D 108.3
C7F N13F C14F 105.9(7)
C7F N13F C12F 125.0(7)
C14F N13F C12F 129.1(8)
C5F C14F N13F 108.1(8)
C5F C14F C1F 121.7(7)
N13F C14F C1F 130.2(8)
C14G C1G C2G 115.8(9)
C14G C1G H1G 122.1
C2G C1G H1G 122.1
C1G C2G C3G 121.4(9)
C1G C2G H2G 119.3
C3G C2G H2G 119.3
C4G C3G C2G 121.7(8)
C4G C3G H3G 119.2
C2G C3G H3G 119.2
C5G C4G C3G 116.6(10)
C5G C4G H4G 121.7
C3G C4G H4G 121.7
C4G C5G C14G 123.0(9)
C4G C5G O6G 129.6(9)
C14G C5G O6G 107.3(7)
C7G O6G C5G 106.7(7)
N13G C7G O6G 111.9(8)
N13G C7G C8G 126.7(8)
O6G C7G C8G 121.3(8)
C7G C8G C9G 110.4(9)
C7G C8G H8G1 109.6
C9G C8G H8G1 109.6
C7G C8G H8G2 109.6
C9G C8G H8G2 109.6
H8G1 C8G H8G2 108.1
C11G C9G C10G 111.8(9)
C11G C9G C8G 110.5(8)
C10G C9G C8G 110.2(10)
C11G C9G H9G 108.1
C10G C9G H9G 108.1
C8G C9G H9G 108.1
C9G C10G H10K 109.5
C9G C10G H10L 109.5
H10K C10G H10L 109.5
C9G C10G H10M 109.5
H10K C10G H10M 109.5
H10L C10G H10M 109.5
C9G C11G C12G 113.1(9)
C9G C11G H11Q 109.0
C12G C11G H11Q 109.0
C9G C11G H11R 109.0
C12G C11G H11R 109.0
H11Q C11G H11R 107.8
N13G C12G C11G 108.6(9)
N13G C12G H12E 110.0
C11G C12G H12E 110.0
N13G C12G H12F 110.0
C11G C12G H12F 110.0
H12E C12G H12F 108.4
C7G N13G C14G 109.6(7)
C7G N13G C12G 124.2(8)
C14G N13G C12G 126.0(9)
C1G C14G C5G 121.5(8)
C1G C14G N13G 134.1(9)
C5G C14G N13G 104.4(7)
C2H C1H C14H 113.7(9)
C2H C1H H1H 123.1
C14H C1H H1H 123.1
C3H C2H C1H 124.5(9)
C3H C2H H2H 117.8
C1H C2H H2H 117.8
C2H C3H C4H 122.2(8)
C2H C3H H3H 118.9
C4H C3H H3H 118.9
C3H C4H C5H 113.1(9)
C3H C4H H4H 123.4
C5H C4H H4H 123.4
C14H C5H O6H 109.5(6)
C14H C5H C4H 123.3(8)
O6H C5H C4H 127.2(8)
C7H O6H C5H 106.1(7)
O6H C7H N13H 112.4(7)
O6H C7H C8H 123.7(8)
N13H C7H C8H 123.7(7)
C7H C8H C9H 109.8(7)
C7H C8H H8H1 109.7
C9H C8H H8H1 109.7
C7H C8H H8H2 109.7
C9H C8H H8H2 109.7
H8H1 C8H H8H2 108.2
C8H C9H C11H 109.6(6)
C8H C9H C10H 107.9(7)
C11H C9H C10H 112.2(7)
C8H C9H H9H 109.0
C11H C9H H9H 109.0
C10H C9H H9H 109.0
C9H C10H H10N 109.5
C9H C10H H10O 109.5
H10N C10H H10O 109.5
C9H C10H H10P 109.5
H10N C10H H10P 109.5
H10O C10H H10P 109.5
C12H C11H C9H 111.8(7)
C12H C11H H11S 109.3
C9H C11H H11S 109.3
C12H C11H H11T 109.3
C9H C11H H11T 109.3
H11S C11H H11T 107.9
N13H C12H C11H 109.7(7)
N13H C12H H12G 109.7
C11H C12H H12G 109.7
N13H C12H H12H 109.7
C11H C12H H12H 109.7
H12G C12H H12H 108.2
C7H N13H C14H 107.4(7)
C7H N13H C12H 125.4(7)
C14H N13H C12H 127.0(7)
C5H C14H C1H 123.2(8)
C5H C14H N13H 104.5(7)
C1H C14H N13H 132.3(8)

loop_
_geom_bond_atom_site_label_1
_geom_bond_atom_site_label_2
_geom_bond_distance
S1A O3A 1.425(6)
S1A O2A 1.466(6)
S1A O4A 1.472(7)
S1A C5A 1.795(8)
C5A C10A 1.354(12)
C5A C6A 1.378(12)
C6A C7A 1.379(12)
C6A H6A 0.9500
C7A C8A 1.385(15)
C7A H7A 0.9500
C8A C9A 1.374(13)
C8A C11A 1.525(12)
C9A C10A 1.383(11)
C9A H9A 0.9500
C10A H10A 0.9500
C11A H11A 0.9800
C11A H11B 0.9800
C11A H11C 0.9800
S1B O3B 1.428(6)
S1B O2B 1.435(6)
S1B O4B 1.452(7)
S1B C5B 1.767(9)
C5B C6B 1.391(12)
C5B C10B 1.392(14)
C6B C7B 1.388(16)
C6B H6B 0.9500
C7B C8B 1.347(19)
C7B H7B 0.9500
C8B C9B 1.363(17)
C8B C11B 1.520(15)
C9B C10B 1.406(13)
C9B H9B 0.9500
C10B H10B 0.9500
C11B H11D 0.9800
C11B H11E 0.9800
C11B H11F 0.9800
S1C O2C 1.412(7)
S1C O3C 1.424(6)
S1C O4C 1.443(8)
S1C C5C 1.788(7)
C5C C6C 1.362(13)
C5C C10C 1.392(12)
C6C C7C 1.387(13)
C6C H6C 0.9500
C7C C8C 1.402(16)
C7C H7C 0.9500
C8C C9C 1.381(16)
C8C C11C 1.509(13)
C9C C10C 1.375(13)
C9C H9C 0.9500
C10C H10C 0.9500
C11C H11G 0.9800
C11C H11H 0.9800
C11C H11I 0.9800
S1D O2D 1.428(6)
S1D O4D 1.438(7)
S1D O3D 1.445(7)
S1D C5D 1.814(8)
C5D C10D 1.349(13)
C5D C6D 1.367(11)
C6D C7D 1.387(13)
C6D H6D 0.9500
C7D C8D 1.378(16)
C7D H7D 0.9500
C8D C9D 1.365(14)
C8D C11D 1.543(13)
C9D C10D 1.385(14)
C9D H9D 0.9500
C10D H10D 0.9500
C11D H11J 0.9800
C11D H11K 0.9800
C11D H11L 0.9800
C1E C14E 1.362(13)
C1E C2E 1.390(12)
C1E H1E 0.9500
C2E C3E 1.396(13)
C2E H2E 0.9500
C3E C4E 1.383(14)
C3E H3E 0.9500
C4E C5E 1.379(11)
C4E H4E 0.9500
C5E C14E 1.378(12)
C5E O6E 1.404(11)
O6E C7E 1.357(10)
C7E N13E 1.292(12)
C7E C8E 1.468(14)
C8E C9E 1.534(11)
C8E H8E1 0.9900
C8E H8E2 0.9900
C9E C11E 1.543(12)
C9E C10E 1.558(13)
C9E H9E 1.0000
C10E H10E 0.9800
C10E H10F 0.9800
C10E H10G 0.9800
C11E C12E 1.496(12)
C11E H11M 0.9900
C11E H11N 0.9900
C12E N13E 1.480(10)
C12E H12A 0.9900
C12E H12B 0.9900
N13E C14E 1.406(11)
C1F C2F 1.381(12)
C1F C14F 1.420(13)
C1F H1F 0.9500
C2F C3F 1.408(15)
C2F H2F 0.9500
C3F C4F 1.356(15)
C3F H3F 0.9500
C4F C5F 1.385(11)
C4F H4F 0.9500
C5F C14F 1.336(12)
C5F O6F 1.417(10)
O6F C7F 1.311(9)
C7F N13F 1.328(11)
C7F C8F 1.483(12)
C8F C9F 1.554(12)
C8F H8F1 0.9900
C8F H8F2 0.9900
C9F C11F 1.494(13)
C9F C10F 1.529(12)
C9F H9F 1.0000
C10F H10H 0.9800
C10F H10I 0.9800
C10F H10J 0.9800
C11F C12F 1.507(12)
C11F H11O 0.9900
C11F H11P 0.9900
C12F N13F 1.454(10)
C12F H12C 0.9900
C12F H12D 0.9900
N13F C14F 1.390(10)
C1G C14G 1.367(13)
C1G C2G 1.396(12)
C1G H1G 0.9500
C2G C3G 1.401(13)
C2G H2G 0.9500
C3G C4G 1.361(14)
C3G H3G 0.9500
C4G C5G 1.353(12)
C4G H4G 0.9500
C5G C14G 1.391(12)
C5G O6G 1.395(10)
O6G C7G 1.319(10)
C7G N13G 1.281(11)
C7G C8G 1.470(12)
C8G C9G 1.541(15)
C8G H8G1 0.9900
C8G H8G2 0.9900
C9G C11G 1.485(16)
C9G C10G 1.536(14)
C9G H9G 1.0000
C10G H10K 0.9800
C10G H10L 0.9800
C10G H10M 0.9800
C11G C12G 1.526(13)
C11G H11Q 0.9900
C11G H11R 0.9900
C12G N13G 1.474(12)
C12G H12E 0.9900
C12G H12F 0.9900
N13G C14G 1.399(10)
C1H C2H 1.374(13)
C1H C14H 1.391(12)
C1H H1H 0.9500
C2H C3H 1.354(14)
C2H H2H 0.9500
C3H C4H 1.407(15)
C3H H3H 0.9500
C4H C5H 1.408(11)
C4H H4H 0.9500
C5H C14H 1.349(12)
C5H O6H 1.386(10)
O6H C7H 1.302(9)
C7H N13H 1.308(11)
C7H C8H 1.495(11)
C8H C9H 1.510(11)
C8H H8H1 0.9900
C8H H8H2 0.9900
C9H C11H 1.532(11)
C9H C10H 1.551(11)
C9H H9H 1.0000
C10H H10N 0.9800
C10H H10O 0.9800
C10H H10P 0.9800
C11H C12H 1.514(12)
C11H H11S 0.9900
C11H H11T 0.9900
C12H N13H 1.462(10)
C12H H12G 0.9900
C12H H12H 0.9900
N13H C14H 1.420(10)
